data_2205037
loop_
_publ_author_name
'Fern\'andez, Daniel'
'Vega, Daniel'
'Ellena, Javier A.'

_publ_section_title
;
 Candesartan cilexetil, an antihypertensive agent containing an
 extended double ester chain
;
_journal_issue 2
_journal_name_full 'Acta Crystallographica Section E'
_journal_page_first o309
_journal_page_last o312
_journal_paper_doi 10.1107/S1600536805000097
_journal_volume 61
_journal_year 2005
_chemical_formula_iupac 'C33 H34 N6 O6'
_chemical_formula_moiety 'C33 H34 N6 O6'
_chemical_formula_sum 'C33 H34 N6 O6'
_chemical_formula_weight 610.66
_chemical_name_systematic
;
(+-)-1-[(cyclohexyloxy)carbonyloxy]ethyl
2-ethoxy-1-{[2'-(1H-tetrazol-5-yl)biphenyl-4-yl]methyl}-1H-benzimidazole-
7-carboxylate
;
_space_group_IT_number 14
_symmetry_cell_setting monoclinic
_symmetry_space_group_name_Hall '-P 2ybc'
_symmetry_space_group_name_H-M 'P 1 21/c 1'
_atom_sites_solution_hydrogens constr
_atom_sites_solution_primary direct
_atom_sites_solution_secondary difmap
_audit_creation_method 'WinGX routine CIF_UPDATE'
_cell_angle_alpha 90.00
_cell_angle_beta 104.102(2)
_cell_angle_gamma 90.00
_cell_formula_units_Z 4
_cell_length_a 16.3545(4)
_cell_length_b 10.8868(3)
_cell_length_c 18.4635(5)
_cell_measurement_reflns_used 10007
_cell_measurement_temperature 120(2)
_cell_measurement_theta_max 25
_cell_measurement_theta_min 1.0
_cell_volume 3188.32(15)
_computing_cell_refinement 'SCALEPACK (Otwinowski & Minor, 1997)'
_computing_data_collection 'COLLECT (Nonius, 2000)'
_computing_data_reduction 'DENZO (Otwinowski & Minor, 1997)'
_computing_molecular_graphics
;
ZORTEP (Zsolnai & Pritzkow, 1995) and GRETEP (Laugier & Bochu, 2004)
;
_computing_publication_material
;
PLATON (Spek, 2003) and WinGX (Farrugia, 1999)
;
_computing_structure_refinement 'SHELXL97 (Sheldrick, 1997)'
_computing_structure_solution 'SHELXS97 (Sheldrick, 1997)'
_diffrn_ambient_temperature 120(2)
_diffrn_measured_fraction_theta_full 0.991
_diffrn_measured_fraction_theta_max 0.991
_diffrn_measurement_device_type 'Nonius KappaCCD area-detector'
_diffrn_measurement_method '\f scans with \k at 0\%, and \w scans'
_diffrn_radiation_monochromator graphite
_diffrn_radiation_source 'fine-focus sealed tube'
_diffrn_radiation_type MoK\a
_diffrn_radiation_wavelength 0.71073
_diffrn_reflns_av_R_equivalents 0.0221
_diffrn_reflns_av_sigmaI/netI 0.0326
_diffrn_reflns_limit_h_max 19
_diffrn_reflns_limit_h_min 0
_diffrn_reflns_limit_k_max 12
_diffrn_reflns_limit_k_min 0
_diffrn_reflns_limit_l_max 21
_diffrn_reflns_limit_l_min -21
_diffrn_reflns_number 10191
_diffrn_reflns_theta_full 25.02
_diffrn_reflns_theta_max 25.02
_diffrn_reflns_theta_min 2.95
_diffrn_standards_decay_% 0
_exptl_absorpt_coefficient_mu 0.089
_exptl_absorpt_correction_T_max 0.997
_exptl_absorpt_correction_T_min 0.971
_exptl_absorpt_correction_type multi-scan
_exptl_absorpt_process_details '(SORTAV; Blessing, 1995)'
_exptl_crystal_colour colorless
_exptl_crystal_density_diffrn 1.272
_exptl_crystal_density_method 'not measured'
_exptl_crystal_description 'thin plate'
_exptl_crystal_F_000 1288
_exptl_crystal_size_max 0.34
_exptl_crystal_size_mid 0.08
_exptl_crystal_size_min 0.06
_refine_diff_density_max 0.791
_refine_diff_density_min -0.332
_refine_ls_extinction_coef 0.030(5)
_refine_ls_extinction_expression Fc^*^=kFc[1+0.001xFc^2^\l^3^/sin(2\q)]^-1/4^
_refine_ls_extinction_method SHELXL97
_refine_ls_goodness_of_fit_ref 1.049
_refine_ls_hydrogen_treatment constr
_refine_ls_matrix_type fullcycle
_refine_ls_number_parameters 426
_refine_ls_number_reflns 5575
_refine_ls_number_restraints 15
_refine_ls_restrained_S_all 1.063
_refine_ls_R_factor_all 0.1176
_refine_ls_R_factor_gt 0.0877
_refine_ls_shift/su_max 0.008
_refine_ls_shift/su_mean 0.000
_refine_ls_structure_factor_coef Fsqd
_refine_ls_weighting_details 'calc w=1/[\s^2^(Fo^2^)+(0.01767P)^2^+1.1617P] where P=(Fo^2^+2Fc^2^)/3'
_refine_ls_weighting_scheme calc
_refine_ls_wR_factor_gt 0.2531
_refine_ls_wR_factor_ref 0.2917
_reflns_number_gt 3772
_reflns_number_total 5575
_reflns_threshold_expression I>2\s(I)
_cod_data_source_file cv6437.cif
_cod_data_source_block I
_cod_original_sg_symbol_H-M 'P 21/c'
_cod_database_code 2205037
_cod_database_fobs_code 2205037

loop_
_symmetry_equiv_pos_as_xyz
'x, y, z'
'-x, y+1/2, -z+1/2'
'-x, -y, -z'
'x, -y-1/2, z-1/2'

loop_
_atom_site_label
_atom_site_fract_x
_atom_site_fract_y
_atom_site_fract_z
_atom_site_U_iso_or_equiv
_atom_site_adp_type
_atom_site_calc_flag
_atom_site_refinement_flags
_atom_site_occupancy
_atom_site_type_symbol
N1 0.0100(2) -0.1337(3) 0.31614(17) 0.0801(8) Uani d . 1 N
N2 0.0473(2) -0.1589(3) 0.38853(17) 0.0904(9) Uani d . 1 N
N3 0.0936(2) -0.2567(3) 0.39389(16) 0.0819(8) Uani d . 1 N
N4 0.08563(18) -0.2963(3) 0.32338(14) 0.0683(6) Uani d . 1 N
H4 0.1094 -0.3605 0.3106 0.102 Uiso calc R 1 H
N5 0.25720(16) 0.3236(2) 0.30014(15) 0.0666(6) Uani d . 1 N
N6 0.18918(17) 0.4970(3) 0.31724(15) 0.0689(7) Uani d . 1 N
O1 0.20737(15) 0.4449(2) 0.19794(13) 0.0732(6) Uani d . 1 O
O2 0.39722(19) 0.1300(3) 0.40182(18) 0.1052(9) Uani d . 1 O
O3 0.3194(2) 0.0446(3) 0.4735(2) 0.1201(11) Uani d D 1 O
O4 0.3784(3) -0.0886(4) 0.5681(2) 0.1517(14) Uani d D 1 O
O5 0.4529(3) 0.0857(4) 0.6080(3) 0.1549(15) Uani d . 1 O
O6 0.4206(3) -0.0626(4) 0.6866(3) 0.1622(16) Uani d D 1 O
C1 0.0350(2) -0.2202(3) 0.27666(18) 0.0636(7) Uani d . 1 C
C2 0.00973(19) -0.2339(3) 0.19436(17) 0.0606(7) Uani d . 1 C
C3 -0.0470(2) -0.3263(3) 0.16427(19) 0.0704(8) Uani d . 1 C
H5 -0.0676 -0.3778 0.1959 0.084 Uiso calc R 1 H
C4 -0.0730(2) -0.3426(3) 0.0882(2) 0.0761(9) Uani d . 1 C
H6 -0.1108 -0.4048 0.0685 0.091 Uiso calc R 1 H
C5 -0.0427(2) -0.2660(4) 0.0414(2) 0.0811(10) Uani d . 1 C
H7 -0.0601 -0.2766 -0.0100 0.097 Uiso calc R 1 H
C6 0.0133(2) -0.1739(3) 0.07056(19) 0.0747(9) Uani d . 1 C
H8 0.0332 -0.1227 0.0383 0.090 Uiso calc R 1 H
C7 0.0409(2) -0.1555(3) 0.14714(17) 0.0613(7) Uani d . 1 C
C8 0.10352(19) -0.0573(3) 0.17634(17) 0.0618(7) Uani d . 1 C
C9 0.1768(2) -0.0805(3) 0.2308(2) 0.0743(9) Uani d . 1 C
H9 0.1869 -0.1590 0.2508 0.089 Uiso calc R 1 H
C10 0.2351(2) 0.0120(3) 0.2558(2) 0.0740(9) Uani d . 1 C
H10 0.2840 -0.0059 0.2921 0.089 Uiso calc R 1 H
C11 0.22234(19) 0.1297(3) 0.22805(18) 0.0630(7) Uani d . 1 C
C12 0.1483(2) 0.1532(3) 0.17386(17) 0.0648(7) Uani d . 1 C
H11 0.1380 0.2321 0.1545 0.078 Uiso calc R 1 H
C13 0.0902(2) 0.0622(3) 0.14857(18) 0.0648(8) Uani d . 1 C
H12 0.0413 0.0805 0.1124 0.078 Uiso calc R 1 H
C14 0.2862(2) 0.2290(3) 0.2555(2) 0.0679(8) Uani d . 1 C
H13 0.3372 0.1918 0.2855 0.081 Uiso calc R 1 H
H14 0.3002 0.2679 0.2128 0.081 Uiso calc R 1 H
C15 0.2150(2) 0.4265(3) 0.26992(18) 0.0637(7) Uani d . 1 C
C16 0.2157(2) 0.4352(3) 0.38498(19) 0.0705(8) Uani d . 1 C
C17 0.2046(3) 0.4695(4) 0.4542(2) 0.0858(10) Uani d . 1 C
H15 0.1776 0.5425 0.4603 0.103 Uiso calc R 1 H
C18 0.2349(3) 0.3921(5) 0.5136(2) 0.0976(12) Uani d . 1 C
H16 0.2284 0.4134 0.5607 0.117 Uiso calc R 1 H
C19 0.2751(2) 0.2822(4) 0.5044(2) 0.0909(11) Uani d . 1 C
H17 0.2933 0.2303 0.5451 0.109 Uiso calc R 1 H
C20 0.2884(2) 0.2490(4) 0.4361(2) 0.0775(9) Uani d . 1 C
C21 0.2579(2) 0.3259(3) 0.37580(18) 0.0672(8) Uani d . 1 C
C22 0.1638(3) 0.5546(3) 0.1650(2) 0.0785(9) Uani d . 1 C
H18 0.1943 0.6271 0.1872 0.094 Uiso calc R 1 H
H19 0.1077 0.5573 0.1736 0.094 Uiso calc R 1 H
C23 0.1588(4) 0.5513(5) 0.0852(3) 0.1219(18) Uani d . 1 C
H1 0.1346 0.6266 0.0627 0.183 Uiso calc R 1 H
H2 0.1240 0.4835 0.0630 0.183 Uiso calc R 1 H
H3 0.2143 0.5415 0.0774 0.183 Uiso calc R 1 H
C24 0.3405(2) 0.1371(4) 0.4339(2) 0.0891(11) Uani d . 1 C
C25 0.3806(7) -0.0521(8) 0.4924(5) 0.147(5) Uani d PD 0.75 C
H20 0.4366 -0.0335 0.4848 0.177 Uiso calc PR 0.75 H
C251 0.3734(14) -0.071(2) 0.4842(9) 0.149(18) Uani d PD 0.25 C
H201 0.4264 -0.0250 0.4935 0.179 Uiso calc PR 0.25 H
C26 0.3372(7) -0.1678(7) 0.4518(7) 0.182(4) Uani d PD 0.75 C
H21 0.3723 -0.2033 0.4225 0.272 Uiso calc PR 0.75 H
H22 0.2838 -0.1454 0.4197 0.272 Uiso calc PR 0.75 H
H23 0.3285 -0.2266 0.4880 0.272 Uiso calc PR 0.75 H
C261 0.3809(11) -0.1161(15) 0.4058(12) 0.187(17) Uani d PD 0.25 C
H211 0.4092 -0.1940 0.4107 0.280 Uiso calc PR 0.25 H
H221 0.4126 -0.0573 0.3850 0.280 Uiso calc PR 0.25 H
H231 0.3256 -0.1246 0.3733 0.280 Uiso calc PR 0.25 H
C27 0.4186(4) -0.0130(6) 0.6211(4) 0.144(2) Uani d . 1 C
C28 0.4578(4) 0.0093(10) 0.7539(3) 0.184(3) Uani d D 1 C
H24 0.4360 0.0935 0.7478 0.221 Uiso calc R 1 H
C29 0.5535(4) 0.0113(12) 0.7711(6) 0.266(6) Uani d D 1 C
H25 0.5760 -0.0715 0.7771 0.319 Uiso calc R 1 H
H26 0.5726 0.0516 0.7314 0.319 Uiso calc R 1 H
C30 0.5802(7) 0.0814(10) 0.8422(5) 0.222(4) Uani d D 1 C
H27 0.5534 0.1616 0.8362 0.267 Uiso calc R 1 H
H28 0.6408 0.0937 0.8540 0.267 Uiso calc R 1 H
C31 0.5564(4) 0.0134(11) 0.9058(5) 0.230(5) Uani d D 1 C
H29 0.5793 0.0549 0.9528 0.277 Uiso calc R 1 H
H30 0.5781 -0.0699 0.9094 0.277 Uiso calc R 1 H
C32 0.4600(5) 0.0123(13) 0.8880(4) 0.272(7) Uani d D 1 C
H31 0.4414 -0.0269 0.9283 0.326 Uiso calc R 1 H
H32 0.4389 0.0960 0.8831 0.326 Uiso calc R 1 H
C33 0.4259(4) -0.0564(10) 0.8162(4) 0.201(4) Uani d D 1 C
H33 0.3647 -0.0566 0.8041 0.242 Uiso calc R 1 H
H34 0.4454 -0.1408 0.8211 0.242 Uiso calc R 1 H

loop_
_atom_site_aniso_label
_atom_site_aniso_U_11
_atom_site_aniso_U_22
_atom_site_aniso_U_33
_atom_site_aniso_U_12
_atom_site_aniso_U_13
_atom_site_aniso_U_23
N1 0.105(2) 0.0725(17) 0.0682(18) 0.0043(16) 0.0320(16) -0.0076(14)
N2 0.125(3) 0.090(2) 0.0617(18) 0.0014(19) 0.0320(18) -0.0127(16)
N3 0.107(2) 0.0834(19) 0.0549(16) -0.0015(17) 0.0189(15) -0.0070(14)
N4 0.0846(17) 0.0685(15) 0.0519(14) 0.0009(14) 0.0168(12) -0.0041(12)
N5 0.0695(15) 0.0668(15) 0.0640(15) -0.0023(12) 0.0174(12) -0.0008(12)
N6 0.0730(16) 0.0729(16) 0.0613(15) 0.0016(13) 0.0175(13) -0.0035(13)
O1 0.0931(15) 0.0678(13) 0.0619(13) 0.0083(11) 0.0248(11) 0.0005(10)
O2 0.0997(19) 0.106(2) 0.108(2) 0.0204(16) 0.0218(16) 0.0155(17)
O3 0.097(2) 0.104(2) 0.145(3) 0.0009(17) 0.0022(19) 0.056(2)
O4 0.158(3) 0.135(3) 0.143(3) 0.006(3) 0.001(3) 0.046(3)
O5 0.153(3) 0.134(3) 0.149(4) 0.008(3) -0.020(3) 0.033(3)
O6 0.153(3) 0.175(4) 0.150(4) 0.021(3) 0.021(3) 0.053(3)
C1 0.0731(18) 0.0602(16) 0.0593(18) -0.0035(14) 0.0195(14) -0.0035(14)
C2 0.0669(17) 0.0591(16) 0.0556(17) 0.0058(14) 0.0146(14) 0.0012(13)
C3 0.076(2) 0.0694(19) 0.067(2) -0.0060(16) 0.0199(16) 0.0014(16)
C4 0.079(2) 0.077(2) 0.068(2) -0.0075(17) 0.0094(17) -0.0070(17)
C5 0.090(2) 0.091(2) 0.0546(19) -0.004(2) 0.0021(17) -0.0026(17)
C6 0.081(2) 0.081(2) 0.0601(19) -0.0016(18) 0.0144(16) 0.0067(16)
C7 0.0659(17) 0.0634(17) 0.0536(16) 0.0047(14) 0.0129(13) 0.0032(13)
C8 0.0645(17) 0.0650(18) 0.0574(17) 0.0029(14) 0.0181(14) 0.0019(14)
C9 0.074(2) 0.0580(17) 0.085(2) 0.0052(15) 0.0060(17) 0.0067(16)
C10 0.0631(18) 0.0703(19) 0.083(2) 0.0076(16) 0.0068(16) 0.0035(17)
C11 0.0668(18) 0.0637(17) 0.0638(18) 0.0040(14) 0.0259(15) 0.0005(14)
C12 0.0745(19) 0.0625(17) 0.0584(17) 0.0041(15) 0.0183(15) 0.0069(14)
C13 0.0716(18) 0.0647(18) 0.0571(18) 0.0044(15) 0.0142(14) 0.0054(14)
C14 0.0646(18) 0.0676(18) 0.075(2) 0.0009(14) 0.0232(15) 0.0004(15)
C15 0.0680(18) 0.0622(17) 0.0615(18) -0.0021(14) 0.0171(14) -0.0011(14)
C16 0.0657(18) 0.082(2) 0.0628(19) -0.0049(16) 0.0132(15) 0.0002(16)
C17 0.087(2) 0.104(3) 0.066(2) 0.001(2) 0.0185(18) -0.007(2)
C18 0.098(3) 0.134(4) 0.060(2) -0.002(3) 0.018(2) 0.004(2)
C19 0.085(2) 0.121(3) 0.064(2) -0.009(2) 0.0115(18) 0.019(2)
C20 0.0652(19) 0.085(2) 0.078(2) -0.0119(17) 0.0091(16) 0.0119(18)
C21 0.0631(17) 0.074(2) 0.0640(19) -0.0086(15) 0.0139(14) 0.0028(16)
C22 0.094(2) 0.073(2) 0.070(2) 0.0117(18) 0.0211(18) 0.0073(17)
C23 0.162(5) 0.132(4) 0.076(3) 0.049(3) 0.038(3) 0.020(3)
C24 0.081(2) 0.092(3) 0.083(3) -0.007(2) -0.0016(19) 0.015(2)
C25 0.156(10) 0.120(6) 0.166(10) 0.045(6) 0.037(7) 0.082(7)
C251 0.11(2) 0.15(3) 0.14(3) -0.03(2) -0.07(2) 0.02(2)
C26 0.227(11) 0.077(5) 0.240(12) 0.026(6) 0.057(10) 0.002(6)
C261 0.079(11) 0.044(8) 0.37(5) 0.031(8) -0.077(19) -0.003(15)
C27 0.141(4) 0.126(4) 0.146(5) 0.018(4) -0.003(4) 0.051(4)
C28 0.154(6) 0.295(10) 0.095(4) 0.067(6) 0.011(4) 0.013(5)
C29 0.143(6) 0.367(15) 0.272(12) 0.078(8) 0.019(7) -0.141(11)
C30 0.270(11) 0.242(10) 0.149(7) -0.045(9) 0.041(7) -0.050(7)
C31 0.174(8) 0.347(14) 0.157(8) 0.091(9) 0.015(6) -0.009(8)
C32 0.209(9) 0.49(2) 0.120(6) 0.168(12) 0.038(6) 0.005(9)
C33 0.122(5) 0.313(12) 0.167(7) 0.041(6) 0.032(5) 0.041(8)

loop_
_atom_type_symbol
_atom_type_description
_atom_type_scat_dispersion_real
_atom_type_scat_dispersion_imag
_atom_type_scat_source
C C 0.0033 0.0016 'International Tables Vol C Tables 4.2.6.8 and 6.1.1.4'
H H 0.0000 0.0000 'International Tables Vol C Tables 4.2.6.8 and 6.1.1.4'
N N 0.0061 0.0033 'International Tables Vol C Tables 4.2.6.8 and 6.1.1.4'
O O 0.0106 0.0060 'International Tables Vol C Tables 4.2.6.8 and 6.1.1.4'

loop_
_geom_angle_atom_site_label_1
_geom_angle_atom_site_label_2
_geom_angle_atom_site_label_3
_geom_angle
_geom_angle_publ_flag
C1 N1 N2 106.0(3) ?
N3 N2 N1 110.9(3) ?
N2 N3 N4 105.8(3) ?
C1 N4 N3 109.0(2) ?
C1 N4 H4 125.5 ?
N3 N4 H4 125.5 ?
C15 N5 C21 105.97(19) ?
C15 N5 C14 123.2(2) ?
C21 N5 C14 130.5(2) ?
C15 N6 C16 103.7(2) ?
C15 O1 C22 117.7(2) ?
C24 O3 C25 115.3(4) ?
C24 O3 C251 118.4(9) ?
C27 O4 C25 114.4(5) ?
C27 O4 C251 124.1(10) ?
C27 O6 C28 118.0(4) ?
N1 C1 N4 108.4(2) ?
N1 C1 C2 126.4(3) y
N4 C1 C2 125.2(2) ?
C3 C2 C7 120.1(3) ?
C3 C2 C1 118.4(3) ?
C7 C2 C1 121.6(3) ?
C4 C3 C2 120.7(3) ?
C4 C3 H5 119.6 ?
C2 C3 H5 119.6 ?
C3 C4 C5 119.6(3) ?
C3 C4 H6 120.2 ?
C5 C4 H6 120.2 ?
C6 C5 C4 120.2(3) ?
C6 C5 H7 119.9 ?
C4 C5 H7 119.9 ?
C5 C6 C7 121.5(3) ?
C5 C6 H8 119.2 ?
C7 C6 H8 119.2 ?
C6 C7 C2 117.9(3) ?
C6 C7 C8 119.7(3) ?
C2 C7 C8 122.3(3) y
C9 C8 C13 117.7(3) ?
C9 C8 C7 122.0(3) ?
C13 C8 C7 120.3(3) ?
C10 C9 C8 120.8(3) ?
C10 C9 H9 119.6 ?
C8 C9 H9 119.6 ?
C11 C10 C9 121.5(3) ?
C11 C10 H10 119.3 ?
C9 C10 H10 119.3 ?
C10 C11 C12 117.7(3) ?
C10 C11 C14 120.9(3) ?
C12 C11 C14 121.4(3) ?
C13 C12 C11 121.3(3) ?
C13 C12 H11 119.3 ?
C11 C12 H11 119.3 ?
C12 C13 C8 121.0(3) ?
C12 C13 H12 119.5 ?
C8 C13 H12 119.5 ?
N5 C14 C11 113.7(2) y
N5 C14 H13 108.8 ?
C11 C14 H13 108.8 ?
N5 C14 H14 108.8 ?
C11 C14 H14 108.8 ?
H13 C14 H14 107.7 ?
N6 C15 O1 128.1(3) ?
N6 C15 N5 115.0(2) ?
O1 C15 N5 116.8(2) ?
C17 C16 N6 128.1(3) ?
C17 C16 C21 121.2(3) ?
N6 C16 C21 110.8(3) ?
C18 C17 C16 117.9(4) ?
C18 C17 H15 121.0 ?
C16 C17 H15 121.0 ?
C17 C18 C19 121.1(4) ?
C17 C18 H16 119.5 ?
C19 C18 H16 119.5 ?
C20 C19 C18 121.4(4) ?
C20 C19 H17 119.3 ?
C18 C19 H17 119.3 ?
C19 C20 C21 118.0(4) ?
C19 C20 C24 117.3(4) ?
C21 C20 C24 124.6(4) ?
C20 C21 N5 135.0(3) ?
C20 C21 C16 120.4(3) ?
N5 C21 C16 104.6(3) ?
O1 C22 C23 107.8(3) ?
O1 C22 H18 110.1 ?
C23 C22 H18 110.1 ?
O1 C22 H19 110.1 ?
C23 C22 H19 110.1 ?
H18 C22 H19 108.5 ?
C22 C23 H1 109.5 ?
C22 C23 H2 109.5 ?
H1 C23 H2 109.5 ?
C22 C23 H3 109.5 ?
H1 C23 H3 109.5 ?
H2 C23 H3 109.5 ?
O2 C24 O3 123.1(3) ?
O2 C24 C20 124.9(3) ?
O3 C24 C20 112.0(3) ?
O3 C25 O4 104.7(7) ?
O3 C25 C26 105.6(8) ?
O4 C25 C26 97.3(7) ?
O3 C25 H20 115.7 ?
O4 C25 H20 115.7 ?
C26 C25 H20 115.7 ?
O3 C251 O4 96.9(13) ?
O3 C251 C261 108.3(12) ?
O4 C251 C261 154(2) ?
O3 C251 H201 93.3 ?
O4 C251 H201 93.3 ?
C261 C251 H201 93.3 ?
C25 C26 H21 109.5 ?
C25 C26 H22 109.5 ?
H21 C26 H22 109.5 ?
C25 C26 H23 109.5 ?
H21 C26 H23 109.5 ?
H22 C26 H23 109.5 ?
C251 C261 H211 109.5 ?
C251 C261 H221 109.5 ?
H211 C261 H221 109.5 ?
C251 C261 H231 109.5 ?
H211 C261 H231 109.5 ?
H221 C261 H231 109.5 ?
O5 C27 O6 127.7(6) ?
O5 C27 O4 123.5(5) ?
O6 C27 O4 108.7(5) ?
O6 C28 C29 112.2(6) ?
O6 C28 C33 103.7(7) ?
C29 C28 C33 111.6(7) ?
O6 C28 H24 109.8 ?
C29 C28 H24 109.8 ?
C33 C28 H24 109.8 ?
C30 C29 C28 104.9(6) ?
C30 C29 H25 110.8 ?
C28 C29 H25 110.8 ?
C30 C29 H26 110.8 ?
C28 C29 H26 110.8 ?
H25 C29 H26 108.8 ?
C29 C30 C31 110.9(8) ?
C29 C30 H27 109.5 ?
C31 C30 H27 109.5 ?
C29 C30 H28 109.5 ?
C31 C30 H28 109.5 ?
H27 C30 H28 108.1 ?
C30 C31 C32 106.4(7) ?
C30 C31 H29 110.5 ?
C32 C31 H29 110.5 ?
C30 C31 H30 110.5 ?
C32 C31 H30 110.5 ?
H29 C31 H30 108.6 ?
C33 C32 C31 109.6(6) ?
C33 C32 H31 109.8 ?
C31 C32 H31 109.8 ?
C33 C32 H32 109.8 ?
C31 C32 H32 109.8 ?
H31 C32 H32 108.2 ?
C32 C33 C28 107.7(8) ?
C32 C33 H33 110.2 ?
C28 C33 H33 110.2 ?
C32 C33 H34 110.2 ?
C28 C33 H34 110.2 ?
H33 C33 H34 108.5 ?

loop_
_geom_bond_atom_site_label_1
_geom_bond_atom_site_label_2
_geom_bond_distance
_geom_bond_publ_flag
N1 C1 1.316(3) ?
N1 N2 1.355(4) ?
N2 N3 1.296(4) ?
N3 N4 1.348(4) ?
N4 C1 1.330(3) ?
N4 H4 0.8600 ?
N5 C15 1.362(3) ?
N5 C21 1.395(3) ?
N5 C14 1.468(3) y
N6 C15 1.308(3) ?
N6 C16 1.393(3) ?
O1 C15 1.320(3) ?
O1 C22 1.447(3) ?
O2 C24 1.219(4) ?
O3 C24 1.338(4) ?
O3 C25 1.435(9) ?
O3 C251 1.52(2) ?
O4 C27 1.324(7) ?
O4 C25 1.462(9) ?
O4 C251 1.542(18) ?
O5 C27 1.263(7) ?
O6 C27 1.318(6) ?
O6 C28 1.470(8) ?
C1 C2 1.482(4) y
C2 C3 1.389(4) ?
C2 C7 1.402(4) ?
C3 C4 1.376(5) ?
C3 H5 0.9300 ?
C4 C5 1.377(5) ?
C4 H6 0.9300 ?
C5 C6 1.376(5) ?
C5 H7 0.9300 ?
C6 C7 1.390(4) ?
C6 H8 0.9300 ?
C7 C8 1.487(4) y
C8 C9 1.387(5) ?
C8 C13 1.397(4) ?
C9 C10 1.386(5) ?
C9 H9 0.9300 ?
C10 C11 1.377(5) ?
C10 H10 0.9300 ?
C11 C12 1.394(5) ?
C11 C14 1.503(5) y
C12 C13 1.372(4) ?
C12 H11 0.9300 ?
C13 H12 0.9300 ?
C14 H13 0.9700 ?
C14 H14 0.9700 ?
C16 C17 1.385(5) ?
C16 C21 1.406(5) ?
C17 C18 1.376(6) ?
C17 H15 0.9300 ?
C18 C19 1.395(6) ?
C18 H16 0.9300 ?
C19 C20 1.379(5) ?
C19 H17 0.9300 ?
C20 C21 1.386(5) ?
C20 C24 1.493(6) ?
C22 C23 1.455(6) ?
C22 H18 0.9700 ?
C22 H19 0.9700 ?
C23 H1 0.9600 ?
C23 H2 0.9600 ?
C23 H3 0.9600 ?
C25 C26 1.547(12) ?
C25 H20 0.9800 ?
C251 C261 1.562(10) ?
C251 H201 0.9800 ?
C26 H21 0.9600 ?
C26 H22 0.9600 ?
C26 H23 0.9600 ?
C261 H211 0.9600 ?
C261 H221 0.9600 ?
C261 H231 0.9600 ?
C28 C29 1.519(5) ?
C28 C33 1.549(10) ?
C28 H24 0.9800 ?
C29 C30 1.489(11) ?
C29 H25 0.9700 ?
C29 H26 0.9700 ?
C30 C31 1.518(8) ?
C30 H27 0.9700 ?
C30 H28 0.9700 ?
C31 C32 1.530(11) ?
C31 H29 0.9700 ?
C31 H30 0.9700 ?
C32 C33 1.505(12) ?
C32 H31 0.9700 ?
C32 H32 0.9700 ?
C33 H33 0.9700 ?
C33 H34 0.9700 ?

loop_
_geom_hbond_atom_site_label_D
_geom_hbond_atom_site_label_H
_geom_hbond_atom_site_label_A
_geom_hbond_site_symmetry_A
_geom_hbond_distance_DH
_geom_hbond_distance_HA
_geom_hbond_distance_DA
_geom_hbond_angle_DHA
N4 H4 N6 1_545 0.86 2.01 2.835(4) 160
C14 H13 O2 . 0.97 2.24 3.061(4) 142

loop_
_geom_torsion_atom_site_label_1
_geom_torsion_atom_site_label_2
_geom_torsion_atom_site_label_3
_geom_torsion_atom_site_label_4
_geom_torsion
_geom_torsion_publ_flag
C1 N1 N2 N3 0.0(4) ?
N1 N2 N3 N4 -0.5(4) ?
N2 N3 N4 C1 0.7(3) ?
N2 N1 C1 N4 0.4(3) ?
N2 N1 C1 C2 178.7(3) ?
N3 N4 C1 N1 -0.7(3) ?
N3 N4 C1 C2 -179.0(2) ?
N1 C1 C2 C3 -105.5(3) ?
N4 C1 C2 C3 72.4(4) ?
N1 C1 C2 C7 73.7(4) y
N4 C1 C2 C7 -108.3(3) ?
C7 C2 C3 C4 0.3(5) ?
C1 C2 C3 C4 179.6(3) ?
C2 C3 C4 C5 -0.2(5) ?
C3 C4 C5 C6 0.0(6) ?
C4 C5 C6 C7 0.1(6) ?
C5 C6 C7 C2 -0.1(5) ?
C5 C6 C7 C8 178.0(3) ?
C3 C2 C7 C6 -0.1(5) ?
C1 C2 C7 C6 -179.4(3) ?
C3 C2 C7 C8 -178.2(3) ?
C1 C2 C7 C8 2.5(4) ?
C6 C7 C8 C9 -128.4(4) ?
C2 C7 C8 C9 49.6(4) y
C6 C7 C8 C13 51.0(4) ?
C2 C7 C8 C13 -131.0(3) ?
C13 C8 C9 C10 -0.9(5) ?
C7 C8 C9 C10 178.5(3) ?
C8 C9 C10 C11 0.5(6) ?
C9 C10 C11 C12 0.2(5) ?
C9 C10 C11 C14 -179.9(3) ?
C10 C11 C12 C13 -0.4(5) ?
C14 C11 C12 C13 179.7(3) ?
C11 C12 C13 C8 0.0(5) ?
C9 C8 C13 C12 0.7(5) ?
C7 C8 C13 C12 -178.7(3) ?
C15 N5 C14 C11 -89.4(3) ?
C21 N5 C14 C11 83.8(3) y
C10 C11 C14 N5 -110.8(3) ?
C12 C11 C14 N5 69.2(4) ?
C16 N6 C15 O1 -178.4(3) ?
C16 N6 C15 N5 -0.6(3) ?
C22 O1 C15 N6 -1.4(4) ?
C22 O1 C15 N5 -179.1(2) ?
C21 N5 C15 N6 1.1(3) ?
C14 N5 C15 N6 175.8(2) ?
C21 N5 C15 O1 179.1(2) ?
C14 N5 C15 O1 -6.2(3) ?
C15 N6 C16 C17 -179.9(4) ?
C15 N6 C16 C21 -0.1(3) ?
N6 C16 C17 C18 178.7(3) ?
C21 C16 C17 C18 -1.2(5) ?
C16 C17 C18 C19 -0.3(6) ?
C17 C18 C19 C20 2.1(6) ?
C18 C19 C20 C21 -2.3(6) ?
C18 C19 C20 C24 173.2(4) ?
C19 C20 C21 N5 -178.6(3) ?
C24 C20 C21 N5 6.2(6) ?
C19 C20 C21 C16 0.8(5) ?
C24 C20 C21 C16 -174.3(3) ?
C15 N5 C21 C20 178.5(4) ?
C14 N5 C21 C20 4.4(5) ?
C15 N5 C21 C16 -1.0(3) ?
C14 N5 C21 C16 -175.1(2) ?
C17 C16 C21 C20 0.9(5) ?
N6 C16 C21 C20 -178.9(3) ?
C17 C16 C21 N5 -179.5(3) ?
N6 C16 C21 N5 0.7(3) ?
C15 O1 C22 C23 -176.6(3) y
C25 O3 C24 O2 15.5(5) ?
C251 O3 C24 O2 5.1(8) ?
C25 O3 C24 C20 -162.7(5) ?
C251 O3 C24 C20 -173.1(8) ?
C19 C20 C24 O2 -134.1(4) ?
C21 C20 C24 O2 41.0(5) ?
C19 C20 C24 O3 44.1(4) ?
C21 C20 C24 O3 -140.8(3) ?
C24 O3 C25 O4 141.9(4) y
C24 O3 C25 C26 -116.0(7) ?
C27 O4 C25 O3 -77.5(7) ?
C27 O4 C25 C26 174.2(6) ?
C27 O4 C251 O3 -67.2(13) ?
C27 O4 C251 C261 131(4) ?
C28 O6 C27 O5 8.1(8) ?
O4 C27 O6 C28 -176.2(3) y
C25 O4 C27 O5 3.1(8) ?
C251 O4 C27 O5 4.4(13) ?
C25 O4 C27 O6 -172.8(5) ?
C251 O4 C27 O6 -171.5(11) ?
C27 O6 C28 C29 -76.0(8) ?
C27 O6 C28 C33 163.5(4) ?
O6 C28 C29 C30 -177.1(8) ?
C33 C28 C29 C30 -61.2(12) ?
C28 C29 C30 C31 64.9(12) ?
C29 C30 C31 C32 -66.3(11) ?
C30 C31 C32 C33 62.1(12) ?
C31 C32 C33 C28 -59.1(11) ?
O6 C28 C33 C32 -179.2(6) ?
C29 C28 C33 C32 59.8(10) ?
